data_2241347
loop_
_publ_author_name
'Koudad, Mohamed'
'Elaatiaoui, Abdelmalik'
'Benchat, Noureddine'
'Saadi, Mohamed'
'El Ammari, Lahcen'

_publ_section_title
;
 Crystal structure of
 2-(4-methoxyphenyl)-6-nitroimidazo[1,2-<i>a</i>]pyridine-3-carbaldehyde
;
_journal_coeditor_code SU5244
_journal_issue 12
_journal_name_full 'Acta Crystallographica Section E'
_journal_page_first o979
_journal_page_last o980
_journal_paper_doi 10.1107/S2056989015021957
_journal_volume 71
_journal_year 2015
_chemical_formula_iupac 'C15 H11 N3 O4'
_chemical_formula_moiety 'C15 H11 N3 O4'
_chemical_formula_sum 'C15 H11 N3 O4'
_chemical_formula_weight 297.27
_chemical_name_systematic
;
2-(4-Methoxyphenyl)-6-nitroimidazo[1,2-<i>a</i>]pyridine-3-carbaldehyde
;
_space_group_crystal_system monoclinic
_space_group_IT_number 14
_space_group_name_Hall '-P 2ybc'
_space_group_name_H-M_alt 'P 1 21/c 1'
_symmetry_space_group_name_Hall '-P 2ybc'
_symmetry_space_group_name_H-M 'P 1 21/c 1'
_atom_sites_solution_hydrogens geom
_audit_creation_method SHELXL-2014/7
_cell_angle_alpha 90
_cell_angle_beta 93.200(2)
_cell_angle_gamma 90
_cell_formula_units_Z 4
_cell_length_a 10.8516(6)
_cell_length_b 12.0710(6)
_cell_length_c 10.2631(5)
_cell_measurement_reflns_used 3472
_cell_measurement_temperature 296(2)
_cell_measurement_theta_max 28.695
_cell_measurement_theta_min 2.526
_cell_volume 1342.26(12)
_computing_cell_refinement
;
SAINT (Bruker, 2009)
;
_computing_data_collection
;
APEX2 (Bruker, 2009)
;
_computing_data_reduction
;
SAINT (Bruker, 2009)
;
_computing_molecular_graphics
;
ORTEP-3 for Windows (Farrugia, 2012)
;
_computing_publication_material
;
PLATON (Spek, 2009) and publCIF (Westrip, 2010)
;
_computing_structure_refinement
;
SHELXL2014 (Sheldrick, 2015)
;
_computing_structure_solution
;
SHELXS97 (Sheldrick, 2008)
;
_diffrn_ambient_temperature 296(2)
_diffrn_measured_fraction_theta_full 1.000
_diffrn_measured_fraction_theta_max 1.000
_diffrn_measurement_device_type 'Bruker X8 APEX'
_diffrn_measurement_method '\f and \w scans'
_diffrn_radiation_monochromator graphite
_diffrn_radiation_source 'fine-focus sealed tube'
_diffrn_radiation_type MoK\a
_diffrn_radiation_wavelength 0.71073
_diffrn_reflns_av_R_equivalents 0.0597
_diffrn_reflns_limit_h_max 14
_diffrn_reflns_limit_h_min -14
_diffrn_reflns_limit_k_max 16
_diffrn_reflns_limit_k_min -16
_diffrn_reflns_limit_l_max 10
_diffrn_reflns_limit_l_min -13
_diffrn_reflns_number 25892
_diffrn_reflns_theta_full 25.242
_diffrn_reflns_theta_max 28.695
_diffrn_reflns_theta_min 2.526
_exptl_absorpt_coefficient_mu 0.110
_exptl_absorpt_correction_T_max 0.7461
_exptl_absorpt_correction_T_min 0.6729
_exptl_absorpt_correction_type multi-scan
_exptl_absorpt_process_details
;
(SADABS; Bruker, 2009)
;
_exptl_crystal_colour colourless
_exptl_crystal_density_diffrn 1.471
_exptl_crystal_description Block
_exptl_crystal_F_000 616
_exptl_crystal_size_max 0.42
_exptl_crystal_size_mid 0.31
_exptl_crystal_size_min 0.26
_refine_diff_density_max 0.209
_refine_diff_density_min -0.157
_refine_ls_extinction_coef 0.0038(11)
_refine_ls_extinction_expression Fc^*^=kFc[1+0.001xFc^2^\l^3^/sin(2\q)]^-1/4^
_refine_ls_extinction_method
;
SHELXL2014 (Sheldrick, 2015)
;
_refine_ls_goodness_of_fit_ref 1.018
_refine_ls_hydrogen_treatment constr
_refine_ls_matrix_type full
_refine_ls_number_parameters 200
_refine_ls_number_reflns 3472
_refine_ls_number_restraints 0
_refine_ls_restrained_S_all 1.018
_refine_ls_R_factor_all 0.0881
_refine_ls_R_factor_gt 0.0439
_refine_ls_shift/su_max 0.000
_refine_ls_shift/su_mean 0.000
_refine_ls_structure_factor_coef Fsqd
_refine_ls_weighting_details 'w=1/[\s^2^(Fo^2^)+(0.0468P)^2^+0.3011P] where P=(Fo^2^+2Fc^2^)/3'
_refine_ls_weighting_scheme calc
_refine_ls_wR_factor_gt 0.0980
_refine_ls_wR_factor_ref 0.1198
_reflns_number_gt 2139
_reflns_number_total 3472
_reflns_threshold_expression 'I > 2\s(I)'
_cod_data_source_file su5244sup1.cif
_cod_data_source_block I
_cod_database_code 2241347
_shelx_space_group_comment
;
The symmetry employed for this shelxl refinement is uniquely defined
by the following loop, which should always be used as a source of
symmetry information in preference to the above space-group names.
They are only intended as comments.
;

loop_
_space_group_symop_operation_xyz
'x, y, z'
'-x, y+1/2, -z+1/2'
'-x, -y, -z'
'x, -y-1/2, z-1/2'

loop_
_atom_site_type_symbol
_atom_site_label
_atom_site_fract_x
_atom_site_fract_y
_atom_site_fract_z
_atom_site_U_iso_or_equiv
_atom_site_adp_type
_atom_site_calc_flag
_atom_site_occupancy
C C1 -0.02574(15) 0.14080(13) 0.14955(15) 0.0384(4) Uani d 1
H H1 -0.0116 0.0650 0.1559 0.046 Uiso calc 1
C C2 -0.11433(16) 0.19026(13) 0.21703(15) 0.0396(4) Uani d 1
C C3 -0.13789(17) 0.30501(14) 0.21067(18) 0.0479(4) Uani d 1
H H3 -0.1979 0.3366 0.2601 0.057 Uiso calc 1
C C4 -0.07141(17) 0.36854(14) 0.13112(18) 0.0479(4) Uani d 1
H H4 -0.0867 0.4442 0.1242 0.058 Uiso calc 1
C C5 0.02062(16) 0.31952(12) 0.05933(16) 0.0397(4) Uani d 1
C C6 0.14059(15) 0.18113(12) -0.00409(15) 0.0369(4) Uani d 1
C C7 0.20276(17) 0.07630(13) 0.00131(16) 0.0423(4) Uani d 1
H H7 0.2746 0.0694 -0.0433 0.051 Uiso calc 1
C C8 0.17220(16) 0.28204(13) -0.05971(15) 0.0377(4) Uani d 1
C C9 0.27357(16) 0.30700(13) -0.14343(15) 0.0389(4) Uani d 1
C C10 0.33469(18) 0.40926(14) -0.12918(18) 0.0490(5) Uani d 1
H H10 0.3104 0.4595 -0.0668 0.059 Uiso calc 1
C C11 0.42963(19) 0.43593(15) -0.20600(19) 0.0547(5) Uani d 1
H H11 0.4698 0.5036 -0.1945 0.066 Uiso calc 1
C C12 0.46660(17) 0.36275(15) -0.30113(17) 0.0467(4) Uani d 1
C C13 0.40815(17) 0.26118(14) -0.31569(16) 0.0435(4) Uani d 1
H H13 0.4330 0.2111 -0.3779 0.052 Uiso calc 1
C C14 0.31262(17) 0.23437(13) -0.23732(16) 0.0422(4) Uani d 1
H H14 0.2738 0.1660 -0.2479 0.051 Uiso calc 1
C C15 0.5928(2) 0.32902(19) -0.4794(2) 0.0685(6) Uani d 1
H H15A 0.6582 0.3633 -0.5241 0.103 Uiso calc 1
H H15B 0.6204 0.2588 -0.4449 0.103 Uiso calc 1
H H15C 0.5228 0.3180 -0.5394 0.103 Uiso calc 1
N N1 -0.18828(14) 0.11943(13) 0.29732(14) 0.0482(4) Uani d 1
N N2 0.04176(12) 0.20585(10) 0.07215(12) 0.0356(3) Uani d 1
N N3 0.09779(14) 0.36523(11) -0.02137(14) 0.0438(4) Uani d 1
O O1 -0.17708(14) 0.01936(11) 0.28788(14) 0.0623(4) Uani d 1
O O2 -0.25834(15) 0.16393(13) 0.37021(15) 0.0741(5) Uani d 1
O O3 0.16791(13) -0.00450(9) 0.06039(13) 0.0548(4) Uani d 1
O O4 0.55866(13) 0.39871(12) -0.37535(13) 0.0631(4) Uani d 1

loop_
_atom_site_aniso_label
_atom_site_aniso_U_11
_atom_site_aniso_U_22
_atom_site_aniso_U_33
_atom_site_aniso_U_12
_atom_site_aniso_U_13
_atom_site_aniso_U_23
C1 0.0429(9) 0.0298(7) 0.0421(9) -0.0019(7) -0.0011(8) 0.0014(7)
C2 0.0425(10) 0.0377(8) 0.0385(9) -0.0045(7) 0.0019(8) -0.0010(7)
C3 0.0515(11) 0.0395(9) 0.0532(11) 0.0025(8) 0.0086(9) -0.0072(8)
C4 0.0546(11) 0.0304(8) 0.0594(11) 0.0055(8) 0.0083(9) -0.0021(8)
C5 0.0467(10) 0.0270(7) 0.0448(9) 0.0014(7) -0.0011(8) 0.0011(7)
C6 0.0396(9) 0.0325(8) 0.0385(8) -0.0008(7) 0.0011(7) -0.0006(7)
C7 0.0463(10) 0.0350(8) 0.0456(10) 0.0034(7) 0.0036(8) 0.0010(7)
C8 0.0432(9) 0.0326(8) 0.0370(8) 0.0001(7) -0.0026(7) 0.0012(6)
C9 0.0436(9) 0.0351(8) 0.0378(9) -0.0004(7) -0.0009(7) 0.0040(7)
C10 0.0588(12) 0.0380(9) 0.0506(10) -0.0050(8) 0.0070(9) -0.0049(8)
C11 0.0641(13) 0.0406(9) 0.0603(12) -0.0170(9) 0.0103(10) -0.0053(8)
C12 0.0479(10) 0.0484(10) 0.0441(10) -0.0087(8) 0.0035(8) 0.0026(8)
C13 0.0490(11) 0.0428(9) 0.0386(9) -0.0031(8) 0.0015(8) -0.0022(7)
C14 0.0504(11) 0.0342(8) 0.0418(9) -0.0074(7) -0.0004(8) 0.0010(7)
C15 0.0619(14) 0.0834(16) 0.0622(13) -0.0196(12) 0.0228(11) -0.0136(11)
N1 0.0485(9) 0.0496(9) 0.0465(8) -0.0048(7) 0.0042(7) 0.0000(7)
N2 0.0399(8) 0.0277(6) 0.0388(7) 0.0004(5) -0.0002(6) 0.0000(5)
N3 0.0514(9) 0.0316(7) 0.0487(8) 0.0017(6) 0.0044(7) 0.0039(6)
O1 0.0686(10) 0.0432(7) 0.0765(10) -0.0044(6) 0.0153(8) 0.0124(7)
O2 0.0803(11) 0.0707(10) 0.0752(10) -0.0053(8) 0.0386(9) -0.0078(8)
O3 0.0638(9) 0.0343(6) 0.0676(8) 0.0080(6) 0.0155(7) 0.0104(6)
O4 0.0654(9) 0.0664(9) 0.0593(8) -0.0241(7) 0.0201(7) -0.0072(7)

loop_
_atom_type_symbol
_atom_type_description
_atom_type_scat_dispersion_real
_atom_type_scat_dispersion_imag
_atom_type_scat_source
C C 0.0033 0.0016 'International Tables Vol C Tables 4.2.6.8 and 6.1.1.4'
H H 0.0000 0.0000 'International Tables Vol C Tables 4.2.6.8 and 6.1.1.4'
N N 0.0061 0.0033 'International Tables Vol C Tables 4.2.6.8 and 6.1.1.4'
O O 0.0106 0.0060 'International Tables Vol C Tables 4.2.6.8 and 6.1.1.4'

loop_
_geom_angle_atom_site_label_1
_geom_angle_atom_site_label_2
_geom_angle_atom_site_label_3
_geom_angle
C2 C1 N2 117.71(14)
C2 C1 H1 121.1
N2 C1 H1 121.1
C1 C2 C3 122.79(16)
C1 C2 N1 117.32(15)
C3 C2 N1 119.88(16)
C4 C3 C2 118.83(16)
C4 C3 H3 120.6
C2 C3 H3 120.6
C3 C4 C5 119.67(16)
C3 C4 H4 120.2
C5 C4 H4 120.2
N3 C5 N2 111.14(14)
N3 C5 C4 129.99(15)
N2 C5 C4 118.85(15)
N2 C6 C8 104.88(13)
N2 C6 C7 122.83(14)
C8 C6 C7 131.31(16)
O3 C7 C6 124.53(17)
O3 C7 H7 117.7
C6 C7 H7 117.7
N3 C8 C6 111.25(15)
N3 C8 C9 119.68(14)
C6 C8 C9 128.98(15)
C14 C9 C10 117.84(16)
C14 C9 C8 123.12(15)
C10 C9 C8 119.04(15)
C11 C10 C9 120.81(17)
C11 C10 H10 119.6
C9 C10 H10 119.6
C10 C11 C12 120.65(17)
C10 C11 H11 119.7
C12 C11 H11 119.7
O4 C12 C13 124.62(17)
O4 C12 C11 116.07(16)
C13 C12 C11 119.30(17)
C12 C13 C14 119.81(16)
C12 C13 H13 120.1
C14 C13 H13 120.1
C13 C14 C9 121.56(15)
C13 C14 H14 119.2
C9 C14 H14 119.2
O4 C15 H15A 109.5
O4 C15 H15B 109.5
H15A C15 H15B 109.5
O4 C15 H15C 109.5
H15A C15 H15C 109.5
H15B C15 H15C 109.5
O1 N1 O2 123.60(16)
O1 N1 C2 118.41(15)
O2 N1 C2 118.00(15)
C1 N2 C6 131.33(13)
C1 N2 C5 122.11(14)
C6 N2 C5 106.55(13)
C5 N3 C8 106.16(13)
C12 O4 C15 117.45(15)

loop_
_geom_bond_atom_site_label_1
_geom_bond_atom_site_label_2
_geom_bond_distance
C1 C2 1.354(2)
C1 N2 1.360(2)
C1 H1 0.9300
C2 C3 1.409(2)
C2 N1 1.459(2)
C3 C4 1.357(2)
C3 H3 0.9300
C4 C5 1.405(2)
C4 H4 0.9300
C5 N3 1.330(2)
C5 N2 1.3961(19)
C6 N2 1.395(2)
C6 C8 1.396(2)
C6 C7 1.434(2)
C7 O3 1.2197(19)
C7 H7 0.9300
C8 N3 1.360(2)
C8 C9 1.464(2)
C9 C14 1.386(2)
C9 C10 1.405(2)
C10 C11 1.370(3)
C10 H10 0.9300
C11 C12 1.392(3)
C11 H11 0.9300
C12 O4 1.361(2)
C12 C13 1.385(2)
C13 C14 1.385(2)
C13 H13 0.9300
C14 H14 0.9300
C15 O4 1.424(2)
C15 H15A 0.9600
C15 H15B 0.9600
C15 H15C 0.9600
N1 O1 1.2184(19)
N1 O2 1.220(2)

loop_
_geom_hbond_atom_site_label_D
_geom_hbond_atom_site_label_H
_geom_hbond_atom_site_label_A
_geom_hbond_site_symmetry_A
_geom_hbond_distance_DH
_geom_hbond_distance_HA
_geom_hbond_distance_DA
_geom_hbond_angle_DHA
C4 H4 N3 3_565 0.93 2.53 3.412(2) 158.2
C15 H15A O3 2_654 0.96 2.52 3.423(2) 157.7
C14 H14 O1 3 0.93 2.50 3.425(2) 176.6

_cod_database_fobs_code 2241347
